data_4306697
loop_
_publ_author_name
'Ji-Jun Jiang'
'Sheng-Run Zheng'
'Yu Liu'
'Mei Pan'
'Wei Wang'
'Cheng-Yong Su'

_publ_section_title
;
Self-Assembly of Triple Helical and meso-Helical Cylindrical Arrays Tunable
by Bis-Tripodal Coordination Converters
;
_journal_name_full 'Inorganic Chemistry'
_journal_page_first 10692
_journal_page_last 10699
_journal_paper_doi 10.1021/ic801516b
_journal_volume 47
_journal_year 2008
_chemical_formula_sum 'C106 H90 Cl3 N28 O12 Pr'
_chemical_formula_weight 2195.32
_chemical_name_systematic
; 
 ? 
;
_space_group_IT_number 155
_symmetry_cell_setting trigonal
_symmetry_space_group_name_Hall 'R 3 2"'
_symmetry_space_group_name_H-M 'R 3 2 :H'
_atom_sites_solution_hydrogens geom
_atom_sites_solution_primary direct
_atom_sites_solution_secondary difmap
_audit_creation_method SHELXL-97
_cell_angle_alpha 90.00
_cell_angle_beta 90.00
_cell_angle_gamma 120.00
_cell_formula_units_Z 3
_cell_length_a 17.8687(4)
_cell_length_b 17.8687(4)
_cell_length_c 26.7725(10)
_cell_measurement_reflns_used 7335
_cell_measurement_temperature 150(2)
_cell_measurement_theta_max 29.9405
_cell_measurement_theta_min 2.6182
_cell_volume 7403.0(4)
_computing_cell_refinement
;
CrysAlis RED, Oxford Diffraction Ltd.,
Version 1.171.32.5 (release 08-05-2007 CrysAlis171 .NET)
(compiled May  8 2007,13:10:02)
;
_computing_data_collection
;
CrysAlis CCD, Oxford Diffraction Ltd.,
Version 1.171.32.5 (release 08-05-2007 CrysAlis171 .NET)
(compiled May  8 2007,13:10:02)
;
_computing_data_reduction
;
CrysAlis RED, Oxford Diffraction Ltd.,
Version 1.171.32.5 (release 08-05-2007 CrysAlis171 .NET)
(compiled May  8 2007,13:10:02)
;
_computing_structure_refinement 'SHELXL-97 (Sheldrick, 1997)'
_computing_structure_solution 'SHELXS-97 (Sheldrick, 1990)'
_diffrn_ambient_temperature 150(2)
_diffrn_detector_area_resol_mean 16.0855
_diffrn_measured_fraction_theta_full 0.982
_diffrn_measured_fraction_theta_max 0.982
_diffrn_measurement_device_type 'Germini S Ultra'
_diffrn_measurement_method '\w and \p scan'
_diffrn_radiation_monochromator graphite
_diffrn_radiation_source 'Enhance (Mo) X-ray Source'
_diffrn_radiation_type MoK\a
_diffrn_radiation_wavelength 0.71073
_diffrn_reflns_av_R_equivalents 0.0480
_diffrn_reflns_av_sigmaI/netI 0.0768
_diffrn_reflns_limit_h_max 23
_diffrn_reflns_limit_h_min -23
_diffrn_reflns_limit_k_max 23
_diffrn_reflns_limit_k_min -23
_diffrn_reflns_limit_l_max 35
_diffrn_reflns_limit_l_min -35
_diffrn_reflns_number 19631
_diffrn_reflns_theta_full 28.45
_diffrn_reflns_theta_max 28.45
_diffrn_reflns_theta_min 3.23
_exptl_absorpt_coefficient_mu 0.654
_exptl_absorpt_correction_T_max 0.8913
_exptl_absorpt_correction_T_min 0.8483
_exptl_absorpt_correction_type multi-scan
_exptl_absorpt_process_details
;
CrysAlis RED, Oxford Diffraction Ltd.,
Version 1.171.32.5 (release 08-05-2007 CrysAlis171 .NET)
(compiled May  8 2007,13:10:02)
Empirical absorption correction using spherical harmonics,
 implemented in SCALE3 ABSPACK scaling algorithm. 
;
_exptl_crystal_colour Yellow
_exptl_crystal_density_diffrn 1.477
_exptl_crystal_density_method 'not measured'
_exptl_crystal_description Block
_exptl_crystal_F_000 3384
_exptl_crystal_size_max 0.26
_exptl_crystal_size_mid 0.20
_exptl_crystal_size_min 0.18
_refine_diff_density_max 1.478
_refine_diff_density_min -0.988
_refine_diff_density_rms 0.151
_refine_ls_abs_structure_details 'Flack H D (1983), Acta Cryst. A39, 876-881'
_refine_ls_abs_structure_Flack 0.49(2)
_refine_ls_extinction_method none
_refine_ls_goodness_of_fit_ref 1.001
_refine_ls_hydrogen_treatment geom
_refine_ls_matrix_type full
_refine_ls_number_parameters 246
_refine_ls_number_reflns 4091
_refine_ls_number_restraints 325
_refine_ls_restrained_S_all 1.059
_refine_ls_R_factor_all 0.0768
_refine_ls_R_factor_gt 0.0699
_refine_ls_shift/su_max 0.003
_refine_ls_shift/su_mean 0.000
_refine_ls_structure_factor_coef Fsqd
_refine_ls_weighting_details 'calc w=1/[\s^2^(Fo^2^)+(0.0910P)^2^+93.0387P] where P=(Fo^2^+2Fc^2^)/3'
_refine_ls_weighting_scheme calc
_refine_ls_wR_factor_gt 0.1753
_refine_ls_wR_factor_ref 0.1830
_reflns_number_gt 3465
_reflns_number_total 4091
_reflns_threshold_expression >2sigma(I)
_cod_data_source_file ic801516b_si_001_3.cif
_cod_data_source_block hel-1
_cod_depositor_comments
;
The following automatic conversions were performed:
'_symmetry_cell_setting' value 'Trigonal' changed to 'trigonal' according
to '/home/saulius/struct/CIF-dictionaries/cif_core.dic' dictionary named
'cif_core.dic' version 2.4.1 from 2010-06-29.

Automatic conversion script
Id: cif_fix_enum 1527 2010-12-29 10:47:43Z saulius 
;
_cod_original_sg_symbol_H-M 'R 3 2'
_cod_database_code 4306697

loop_
_symmetry_equiv_pos_as_xyz
'x, y, z'
'-y, x-y, z'
'-x+y, -x, z'
'y, x, -z'
'x-y, -y, -z'
'-x, -x+y, -z'
'x+2/3, y+1/3, z+1/3'
'-y+2/3, x-y+1/3, z+1/3'
'-x+y+2/3, -x+1/3, z+1/3'
'y+2/3, x+1/3, -z+1/3'
'x-y+2/3, -y+1/3, -z+1/3'
'-x+2/3, -x+y+1/3, -z+1/3'
'x+1/3, y+2/3, z+2/3'
'-y+1/3, x-y+2/3, z+2/3'
'-x+y+1/3, -x+2/3, z+2/3'
'y+1/3, x+2/3, -z+2/3'
'x-y+1/3, -y+2/3, -z+2/3'
'-x+1/3, -x+y+2/3, -z+2/3'

loop_
_atom_site_label
_atom_site_type_symbol
_atom_site_fract_x
_atom_site_fract_y
_atom_site_fract_z
_atom_site_U_iso_or_equiv
_atom_site_adp_type
_atom_site_occupancy
_atom_site_symmetry_multiplicity
_atom_site_calc_flag
_atom_site_refinement_flags
_atom_site_disorder_assembly
_atom_site_disorder_group
Pr Pr 0.0000 1.0000 1.0000 0.01735(10) Uani 1 6 d S . .
N1 N 0.0000 1.0000 1.10468(16) 0.0152(9) Uani 1 3 d S . .
N2 N 0.0786(2) 0.9302(3) 1.04395(11) 0.0403(7) Uani 1 1 d D . .
N3 N 0.1195(2) 0.8905(3) 1.11341(13) 0.0591(9) Uani 1 1 d DU . .
H3A H 0.1296 0.8871 1.1453 0.071 Uiso 1 1 calc R . .
C1 C 0.07740(15) 1.0020(2) 1.12284(17) 0.0301(11) Uani 1 1 d DU . .
H1A H 0.0702 0.9852 1.1585 0.036 Uiso 1 1 calc R . .
H1B H 0.1274 1.0613 1.1199 0.036 Uiso 1 1 calc R . .
C2 C 0.09343(12) 0.9417(2) 1.09330(15) 0.0413(10) Uani 1 1 d DU . .
C3 C 0.1280(3) 0.8429(3) 1.07415(18) 0.0626(12) Uani 1 1 d DU . .
C4 C 0.1532(3) 0.7809(4) 1.0752(2) 0.0486(14) Uani 1 1 d DU . .
H4A H 0.1641 0.7596 1.1053 0.058 Uiso 1 1 calc R . .
C5 C 0.1610(4) 0.7533(4) 1.0284(3) 0.0712(18) Uani 1 1 d DU . .
H5A H 0.1842 0.7140 1.0283 0.085 Uiso 1 1 d . . .
C6 C 0.1370(4) 0.7779(4) 0.9854(3) 0.0702(17) Uani 1 1 d DU . .
H6A H 0.1415 0.7541 0.9546 0.084 Uiso 1 1 calc R . .
C7 C 0.1072(3) 0.8345(3) 0.98464(19) 0.0442(13) Uani 1 1 d DU . .
H7A H 0.0919 0.8513 0.9544 0.053 Uiso 1 1 calc R . .
C8 C 0.1003(3) 0.8663(3) 1.03051(17) 0.0526(10) Uani 1 1 d DU . .
N5 N 0.1200(3) 0.5093(3) 1.06661(18) 0.0477(14) Uani 1 1 d U . .
N4 N 0.07788(19) 0.5059(3) 0.88019(17) 0.077(2) Uani 1 1 d DU . .
C9 C 0.10151(15) 0.5655(4) 0.9153(2) 0.067(2) Uani 1 1 d DU . .
H9A H 0.1179 0.6224 0.9048 0.080 Uiso 1 1 calc R . .
C10 C 0.1044(2) 0.5523(5) 0.9657(2) 0.0555(15) Uani 1 1 d DU . .
C11 C 0.0804(3) 0.4695(4) 0.9823(2) 0.0424(14) Uani 1 1 d DU . .
C12 C 0.0551(4) 0.4055(5) 0.9474(2) 0.0607(18) Uani 1 1 d DU . .
C13 C 0.0549(3) 0.4276(4) 0.8996(2) 0.072(2) Uani 1 1 d DU . .
H13A H 0.0360 0.3818 0.8761 0.086 Uiso 1 1 calc R . .
C14 C 0.0846(3) 0.4508(4) 1.0349(2) 0.0493(17) Uani 1 1 d DU . .
H14 H 0.0597 0.3923 1.0452 0.059 Uiso 1 1 calc R . .
C15 C 0.1285(4) 0.4907(4) 1.1168(2) 0.0496(17) Uani 1 1 d U . .
C16 C 0.2012(4) 0.5508(5) 1.1413(2) 0.058(2) Uani 1 1 d U . .
H16 H 0.2409 0.6032 1.1251 0.070 Uiso 1 1 calc R . .
C17 C 0.0750(4) 0.4154(5) 1.1431(2) 0.058(2) Uani 1 1 d U . .
H17 H 0.0314 0.3672 1.1254 0.069 Uiso 1 1 calc R . .
Cl1 Cl 0.1732(2) 0.3333 0.8333 0.0665(6) Uani 1 2 d SDU . 1
O1 O 0.1547(4) 0.3790(4) 0.7993(2) 0.0581(19) Uani 0.70 1 d PDU . 1
O2 O 0.2575(3) 0.3924(4) 0.8589(2) 0.0566(16) Uani 0.70 1 d PDU . 1
O1' O 0.1822(5) 0.4154(5) 0.8480(5) 0.074(3) Uani 0.30 1 d PDU . 2
O2' O 0.1691(9) 0.2808(7) 0.8734(4) 0.050(3) Uani 0.30 1 d PDU . 2
C1W C 0.3333 0.6667 0.9556(3) 0.0438(19) Uani 1 3 d S . .
C2W C 0.3333 0.6667 1.0095(3) 0.046(2) Uani 1 3 d S . .
H2W1 H 0.3661 0.6399 1.0217 0.069 Uiso 0.33 1 calc PR . .
H2W2 H 0.2737 0.6339 1.0217 0.069 Uiso 0.33 1 calc PR . .
H2W3 H 0.3601 0.7263 1.0217 0.069 Uiso 0.33 1 calc PR . .
N1W N 0.3333 0.6667 0.9129(3) 0.074(3) Uani 1 3 d S . .

loop_
_atom_site_aniso_label
_atom_site_aniso_U_11
_atom_site_aniso_U_22
_atom_site_aniso_U_33
_atom_site_aniso_U_23
_atom_site_aniso_U_13
_atom_site_aniso_U_12
Pr 0.01935(13) 0.01935(13) 0.01334(19) 0.000 0.000 0.00968(6)
N1 0.0165(12) 0.0165(12) 0.0127(19) 0.000 0.000 0.0083(6)
N2 0.0529(13) 0.092(2) 0.0128(13) 0.0027(13) 0.0021(14) 0.0639(11)
N3 0.0947(17) 0.122(2) 0.0161(15) -0.0185(15) -0.0179(16) 0.0954(14)
C1 0.0242(16) 0.045(2) 0.026(2) -0.0069(18) -0.0028(17) 0.0207(15)
C2 0.0608(17) 0.080(2) 0.0170(18) -0.0010(16) 0.0012(16) 0.0608(15)
C3 0.105(2) 0.108(2) 0.030(2) 0.012(2) 0.015(2) 0.0953(17)
C4 0.059(2) 0.056(2) 0.051(3) -0.006(2) -0.005(2) 0.0433(18)
C5 0.090(3) 0.084(3) 0.077(4) -0.025(3) -0.009(3) 0.071(2)
C6 0.106(3) 0.094(3) 0.051(4) -0.021(3) -0.003(3) 0.081(2)
C7 0.068(2) 0.063(2) 0.023(2) -0.0077(19) 0.000(2) 0.0482(18)
C8 0.103(2) 0.083(2) 0.024(2) 0.0090(17) 0.0167(19) 0.0846(15)
N5 0.042(2) 0.055(2) 0.034(2) 0.005(2) 0.000(2) 0.0145(19)
N4 0.059(3) 0.133(5) 0.029(2) 0.015(3) 0.006(2) 0.039(3)
C9 0.057(3) 0.069(5) 0.061(3) 0.016(3) -0.003(3) 0.022(3)
C10 0.055(2) 0.054(3) 0.045(2) -0.025(4) 0.002(2) 0.018(3)
C11 0.041(2) 0.055(3) 0.032(3) -0.003(2) -0.006(2) 0.024(2)
C12 0.079(3) 0.074(3) 0.041(3) -0.016(3) -0.015(3) 0.047(3)
C13 0.083(4) 0.103(4) 0.037(3) -0.003(3) -0.003(3) 0.052(3)
C14 0.040(3) 0.049(3) 0.038(3) 0.012(2) -0.004(2) 0.007(2)
C15 0.041(3) 0.055(3) 0.040(3) -0.004(2) 0.001(2) 0.014(2)
C16 0.050(3) 0.059(4) 0.032(3) 0.005(3) 0.001(3) 0.002(3)
C17 0.060(3) 0.065(4) 0.032(3) -0.001(3) 0.001(3) 0.019(3)
Cl1 0.0992(13) 0.0523(9) 0.0323(8) -0.0174(7) -0.0087(3) 0.0261(5)
O1 0.078(3) 0.048(3) 0.035(3) 0.007(2) -0.001(2) 0.022(2)
O2 0.056(2) 0.060(3) 0.046(3) -0.007(2) -0.028(2) 0.024(2)
O1' 0.084(4) 0.067(4) 0.060(4) -0.002(3) -0.012(3) 0.029(3)
O2' 0.061(4) 0.054(4) 0.036(5) -0.013(4) -0.008(4) 0.029(3)
C1W 0.042(2) 0.042(2) 0.047(4) 0.000 0.000 0.0212(12)
C2W 0.041(2) 0.041(2) 0.056(5) 0.000 0.000 0.0203(12)
N1W 0.086(4) 0.086(4) 0.051(5) 0.000 0.000 0.0429(19)

loop_
_atom_type_symbol
_atom_type_description
_atom_type_scat_dispersion_real
_atom_type_scat_dispersion_imag
_atom_type_scat_source
C C 0.0033 0.0016 'International Tables Vol C Tables 4.2.6.8 and 6.1.1.4'
H H 0.0000 0.0000 'International Tables Vol C Tables 4.2.6.8 and 6.1.1.4'
N N 0.0061 0.0033 'International Tables Vol C Tables 4.2.6.8 and 6.1.1.4'
O O 0.0106 0.0060 'International Tables Vol C Tables 4.2.6.8 and 6.1.1.4'
Cl Cl 0.1484 0.1585 'International Tables Vol C Tables 4.2.6.8 and 6.1.1.4'
Pr Pr -0.2180 2.8214 'International Tables Vol C Tables 4.2.6.8 and 6.1.1.4'

loop_
_geom_angle_atom_site_label_1
_geom_angle_atom_site_label_2
_geom_angle_atom_site_label_3
_geom_angle
_geom_angle_site_symmetry_1
_geom_angle_site_symmetry_3
_geom_angle_publ_flag
N2 Pr N2 176.49(16) 6_557 2_675 ?
N2 Pr N2 100.86(9) 6_557 5_677 ?
N2 Pr N2 81.93(17) 2_675 5_677 ?
N2 Pr N2 81.93(17) 6_557 . ?
N2 Pr N2 100.86(9) 2_675 . ?
N2 Pr N2 76.42(14) 5_677 . ?
N2 Pr N2 76.42(14) 6_557 3_465 ?
N2 Pr N2 100.86(9) 2_675 3_465 ?
N2 Pr N2 176.49(16) 5_677 3_465 ?
N2 Pr N2 100.86(9) . 3_465 ?
N2 Pr N2 100.86(9) 6_557 4_467 ?
N2 Pr N2 76.42(14) 2_675 4_467 ?
N2 Pr N2 100.86(9) 5_677 4_467 ?
N2 Pr N2 176.49(17) . 4_467 ?
N2 Pr N2 81.93(17) 3_465 4_467 ?
N2 Pr N1 117.11(7) 6_557 . ?
N2 Pr N1 62.89(7) 2_675 . ?
N2 Pr N1 117.11(7) 5_677 . ?
N2 Pr N1 62.89(7) . . ?
N2 Pr N1 62.89(7) 3_465 . ?
N2 Pr N1 117.11(7) 4_467 . ?
N2 Pr N1 62.89(7) 6_557 4_467 ?
N2 Pr N1 117.11(7) 2_675 4_467 ?
N2 Pr N1 62.89(7) 5_677 4_467 ?
N2 Pr N1 117.11(7) . 4_467 ?
N2 Pr N1 117.11(7) 3_465 4_467 ?
N2 Pr N1 62.89(7) 4_467 4_467 ?
N1 Pr N1 180.000(1) . 4_467 ?
C1 N1 C1 109.3(2) . 3_465 ?
C1 N1 C1 109.3(2) . 2_675 ?
C1 N1 C1 109.3(2) 3_465 2_675 ?
C1 N1 Pr 109.6(2) . . ?
C1 N1 Pr 109.6(2) 3_465 . ?
C1 N1 Pr 109.6(2) 2_675 . ?
C2 N2 C8 105.0(3) . . ?
C2 N2 Pr 119.2(3) . . ?
C8 N2 Pr 134.8(3) . . ?
C2 N3 C3 107.1(4) . . ?
C2 N3 H3A 126.5 . . ?
C3 N3 H3A 126.5 . . ?
N1 C1 C2 109.5(3) . . ?
N1 C1 H1A 109.8 . . ?
C2 C1 H1A 109.8 . . ?
N1 C1 H1B 109.8 . . ?
C2 C1 H1B 109.8 . . ?
H1A C1 H1B 108.2 . . ?
N3 C2 N2 113.8(4) . . ?
N3 C2 C1 123.2(4) . . ?
N2 C2 C1 122.9(4) . . ?
C4 C3 N3 130.0(5) . . ?
C4 C3 C8 123.7(5) . . ?
N3 C3 C8 106.2(4) . . ?
C5 C4 C3 113.3(6) . . ?
C5 C4 H4A 123.3 . . ?
C3 C4 H4A 123.3 . . ?
C6 C5 C4 122.9(7) . . ?
C6 C5 H5A 122.6 . . ?
C4 C5 H5A 114.4 . . ?
C7 C6 C5 123.5(7) . . ?
C7 C6 H6A 118.2 . . ?
C5 C6 H6A 118.2 . . ?
C6 C7 C8 116.1(6) . . ?
C6 C7 H7A 121.9 . . ?
C8 C7 H7A 121.9 . . ?
C7 C8 C3 119.7(5) . . ?
C7 C8 N2 132.0(5) . . ?
C3 C8 N2 107.8(4) . . ?
C14 N5 C15 121.4(6) . . ?
C9 N4 C13 111.8(5) . . ?
N4 C9 C10 125.7(6) . . ?
N4 C9 H9A 117.1 . . ?
C10 C9 H9A 117.1 . . ?
C9 C10 C11 118.6(6) . . ?
C12 C11 C10 117.8(5) . . ?
C12 C11 C14 120.2(6) . . ?
C10 C11 C14 122.0(5) . . ?
C13 C12 C11 117.1(7) . . ?
C12 C13 N4 129.0(6) . . ?
C12 C13 H13A 115.5 . . ?
N4 C13 H13A 115.5 . . ?
N5 C14 C11 121.9(6) . . ?
N5 C14 H14 119.0 . . ?
C11 C14 H14 119.0 . . ?
C16 C15 C17 116.0(6) . . ?
C16 C15 N5 116.4(5) . . ?
C17 C15 N5 127.5(5) . . ?
C15 C16 C16 120.0(4) . 10_457 ?
C15 C16 H16 120.0 . . ?
C16 C16 H16 120.0 10_457 . ?
C17 C17 C15 122.8(4) 10_457 . ?
C17 C17 H17 118.6 10_457 . ?
C15 C17 H17 118.6 . . ?
O1 Cl1 O1 114.7(6) 17_556 . ?
O1 Cl1 O2 109.9(4) . . ?
O2 Cl1 O2 98.8(6) . 17_556 ?
N1W C1W C2W 180.000(7) . . ?
C1W C2W H2W1 109.5 . . ?
C1W C2W H2W2 109.5 . . ?
H2W1 C2W H2W2 109.5 . . ?
C1W C2W H2W3 109.5 . . ?
H2W1 C2W H2W3 109.5 . . ?
H2W2 C2W H2W3 109.5 . . ?

loop_
_geom_bond_atom_site_label_1
_geom_bond_atom_site_label_2
_geom_bond_distance
_geom_bond_site_symmetry_2
_geom_bond_publ_flag
Pr N2 2.582(4) 6_557 ?
Pr N2 2.582(4) 2_675 ?
Pr N2 2.582(4) 5_677 ?
Pr N2 2.582(3) . ?
Pr N2 2.582(4) 3_465 ?
Pr N2 2.582(3) 4_467 ?
Pr N1 2.803(4) . ?
Pr N1 2.803(4) 4_467 ?
N1 C1 1.450(4) . ?
N1 C1 1.450(4) 3_465 ?
N1 C1 1.450(4) 2_675 ?
N2 C2 1.343(5) . ?
N2 C8 1.423(6) . ?
N3 C2 1.330(6) . ?
N3 C3 1.407(6) . ?
N3 H3A 0.8800 . ?
C1 C2 1.476(6) . ?
C1 H1A 0.9900 . ?
C1 H1B 0.9900 . ?
C3 C4 1.389(9) . ?
C3 C8 1.412(7) . ?
C4 C5 1.380(10) . ?
C4 H4A 0.9500 . ?
C5 C6 1.374(11) . ?
C5 H5A 0.9787 . ?
C6 C7 1.358(10) . ?
C6 H6A 0.9500 . ?
C7 C8 1.385(7) . ?
C7 H7A 0.9500 . ?
N5 C14 1.246(8) . ?
N5 C15 1.410(8) . ?
N4 C9 1.321(6) . ?
N4 C13 1.350(7) . ?
C9 C10 1.375(8) . ?
C9 H9A 0.9500 . ?
C10 C11 1.392(11) . ?
C11 C12 1.368(9) . ?
C11 C14 1.456(8) . ?
C12 C13 1.340(9) . ?
C13 H13A 0.9500 . ?
C14 H14 0.9500 . ?
C15 C16 1.371(8) . ?
C15 C17 1.391(9) . ?
C16 C16 1.447(13) 10_457 ?
C16 H16 0.9500 . ?
C17 C17 1.279(12) 10_457 ?
C17 H17 0.9500 . ?
Cl1 O1 1.369(6) 17_556 ?
Cl1 O1 1.369(6) . ?
Cl1 O2 1.504(5) . ?
Cl1 O2 1.504(5) 17_556 ?
C1W N1W 1.145(12) . ?
C1W C2W 1.444(12) . ?
C2W H2W1 0.9800 . ?
C2W H2W2 0.9800 . ?
C2W H2W3 0.9800 . ?

loop_
_geom_hbond_atom_site_label_D
_geom_hbond_atom_site_label_H
_geom_hbond_atom_site_label_A
_geom_hbond_distance_DH
_geom_hbond_distance_HA
_geom_hbond_distance_DA
_geom_hbond_angle_DHA
_geom_hbond_site_symmetry_A
N3 H3A N4 0.88 1.89 2.757(6) 167.9 8_565
